data_7237361
loop_
_publ_author_name
'Peng, Zhixing'
'Wang, Zaibin'
'Huang, Zongwei'
'Liu, Shaojie'
'Lu, Ping'
'Wang, Yanguang'

_publ_section_title
;
 Expression of anti-Kasha's emission from amino benzothiadiazole and its
 utilization for fluorescent chemosensors and organic light emitting
 materials
;
_journal_issue 29
_journal_name_full 'Journal of Materials Chemistry C'
_journal_page_first 7864
_journal_paper_doi 10.1039/C8TC02416B
_journal_volume 6
_journal_year 2018
_chemical_absolute_configuration rmad
_chemical_formula_moiety 'C23 H25 N3 O S'
_chemical_formula_sum 'C23 H25 N3 O S'
_chemical_formula_weight 391.52
_space_group_crystal_system orthorhombic
_space_group_IT_number 33
_space_group_name_Hall 'P 2c -2n'
_space_group_name_H-M_alt 'P n a 21'
_atom_sites_solution_hydrogens geom
_atom_sites_solution_primary direct
_audit_creation_date 2017-01-04
_audit_creation_method
;
Olex2 1.2
(compiled 2016.11.30 svn.r3356 for OlexSys, GUI svn.r5269)
;
_audit_update_record
;
2017-12-29 deposited with the CCDC.
2018-07-02 downloaded from the CCDC.
;
_cell_angle_alpha 90
_cell_angle_beta 90
_cell_angle_gamma 90
_cell_formula_units_Z 4
_cell_length_a 18.4571(8)
_cell_length_b 16.2012(7)
_cell_length_c 6.5052(4)
_cell_measurement_reflns_used 3803
_cell_measurement_temperature 293(2)
_cell_measurement_theta_max 29.4274
_cell_measurement_theta_min 3.1252
_cell_volume 1945.23(17)
_computing_cell_refinement
;
CrysAlisPro, Agilent Technologies,
Version 1.171.35.11 (release 16-05-2011 CrysAlis171 .NET)
(compiled May 16 2011,17:55:39)
;
_computing_data_collection
;
CrysAlisPro, Agilent Technologies,
Version 1.171.35.11 (release 16-05-2011 CrysAlis171 .NET)
(compiled May 16 2011,17:55:39)
;
_computing_data_reduction
;
CrysAlisPro, Agilent Technologies,
Version 1.171.35.11 (release 16-05-2011 CrysAlis171 .NET)
(compiled May 16 2011,17:55:39)
;
_computing_molecular_graphics 'Olex2 (Dolomanov et al., 2009)'
_computing_publication_material 'Olex2 (Dolomanov et al., 2009)'
_computing_structure_refinement 'ShelXL (Sheldrick, 2015)'
_computing_structure_solution 'ShelXS (Sheldrick, 2008)'
_diffrn_ambient_temperature 293.15
_diffrn_detector_area_resol_mean 10.3592
_diffrn_measured_fraction_theta_full 0.997
_diffrn_measured_fraction_theta_max 0.997
_diffrn_measurement_details
;
#__ type_ start__ end____ width___ exp.time_
  1 omega  -13.00   72.00   1.0000    8.0000
omega____ theta____ kappa____ phi______ frames
    -       10.6871   38.0000   60.0000 85

#__ type_ start__ end____ width___ exp.time_
  2 omega  -65.00   37.00   1.0000    8.0000
omega____ theta____ kappa____ phi______ frames
    -       10.6871  -38.0000 -120.0000 102

#__ type_ start__ end____ width___ exp.time_
  3 omega  -73.00   21.00   1.0000    8.0000
omega____ theta____ kappa____ phi______ frames
    -      -12.5621  -77.0000  120.0000 94
;
_diffrn_measurement_device_type 'Xcalibur, Atlas, Gemini ultra'
_diffrn_measurement_method '\w scans'
_diffrn_orient_matrix_UB_11 -0.0143489000
_diffrn_orient_matrix_UB_12 -0.0399007000
_diffrn_orient_matrix_UB_13 0.0191115000
_diffrn_orient_matrix_UB_21 -0.0295723000
_diffrn_orient_matrix_UB_22 0.0179201000
_diffrn_orient_matrix_UB_23 0.0534784000
_diffrn_orient_matrix_UB_31 -0.0199145000
_diffrn_orient_matrix_UB_32 0.0021057000
_diffrn_orient_matrix_UB_33 -0.0930427000
_diffrn_radiation_monochromator graphite
_diffrn_radiation_type 'Mo K\a'
_diffrn_radiation_wavelength 0.7107
_diffrn_reflns_av_R_equivalents 0.0440
_diffrn_reflns_av_unetI/netI 0.0433
_diffrn_reflns_Laue_measured_fraction_full 0.997
_diffrn_reflns_Laue_measured_fraction_max 0.997
_diffrn_reflns_limit_h_max 22
_diffrn_reflns_limit_h_min -18
_diffrn_reflns_limit_k_max 19
_diffrn_reflns_limit_k_min -19
_diffrn_reflns_limit_l_max 7
_diffrn_reflns_limit_l_min -7
_diffrn_reflns_number 11960
_diffrn_reflns_point_group_measured_fraction_full 0.986
_diffrn_reflns_point_group_measured_fraction_max 0.986
_diffrn_reflns_theta_full 25.242
_diffrn_reflns_theta_max 25.349
_diffrn_reflns_theta_min 3.346
_diffrn_source 'Enhance (Mo) X-ray Source'
_exptl_absorpt_coefficient_mu 0.186
_exptl_absorpt_correction_T_max 1.00000
_exptl_absorpt_correction_T_min 0.95887
_exptl_absorpt_correction_type multi-scan
_exptl_absorpt_process_details
;
CrysAlisPro, Agilent Technologies,
Version 1.171.35.11 (release 16-05-2011 CrysAlis171 .NET)
(compiled May 16 2011,17:55:39)
Empirical absorption correction using spherical harmonics,
 implemented in SCALE3 ABSPACK scaling algorithm.
;
_exptl_crystal_colour red
_exptl_crystal_colour_primary red
_exptl_crystal_density_diffrn 1.337
_exptl_crystal_description block
_exptl_crystal_F_000 832
_exptl_crystal_size_max 0.4
_exptl_crystal_size_mid 0.32
_exptl_crystal_size_min 0.3
_refine_diff_density_max 0.149
_refine_diff_density_min -0.215
_refine_diff_density_rms 0.034
_refine_ls_abs_structure_details
;
 Flack x determined using 986 quotients [(I+)-(I-)]/[(I+)+(I-)]
 (Parsons, Flack and Wagner, Acta Cryst. B69 (2013) 249-259).
;
_refine_ls_abs_structure_Flack -0.06(7)
_refine_ls_extinction_method none
_refine_ls_goodness_of_fit_ref 1.015
_refine_ls_hydrogen_treatment constr
_refine_ls_matrix_type full
_refine_ls_number_parameters 254
_refine_ls_number_reflns 3514
_refine_ls_number_restraints 1
_refine_ls_restrained_S_all 1.015
_refine_ls_R_factor_all 0.0601
_refine_ls_R_factor_gt 0.0444
_refine_ls_shift/su_max 0.000
_refine_ls_shift/su_mean 0.000
_refine_ls_structure_factor_coef Fsqd
_refine_ls_weighting_details 'w=1/[\s^2^(Fo^2^)+(0.0575P)^2^+0.0835P] where P=(Fo^2^+2Fc^2^)/3'
_refine_ls_weighting_scheme calc
_refine_ls_wR_factor_gt 0.0998
_refine_ls_wR_factor_ref 0.1107
_reflns_Friedel_coverage 0.804
_reflns_Friedel_fraction_full 0.972
_reflns_Friedel_fraction_max 0.971
_reflns_number_gt 2805
_reflns_number_total 3514
_reflns_threshold_expression 'I > 2\s(I)'
_cod_data_source_file c8tc02416b2.cif
_cod_data_source_block 170104_pzx_3_8432
_cod_original_cell_volume 1945.23(16)
_cod_database_code 7237361
_chemical_oxdiff_formula 'c10 h10 n2 o8 s1'
_shelx_space_group_comment
;
The symmetry employed for this shelxl refinement is uniquely defined
by the following loop, which should always be used as a source of
symmetry information in preference to the above space-group names.
They are only intended as comments.
;
_shelx_estimated_absorpt_t_max 0.946
_shelx_estimated_absorpt_t_min 0.929
_reflns_odcompleteness_completeness 99.70
_reflns_odcompleteness_iscentric 1
_reflns_odcompleteness_theta 26.32
_olex2_refinement_description
;
1. Fixed Uiso
 At 1.2 times of:
  All C(H) groups, All C(H,H) groups, All N(H) groups
 At 1.5 times of:
  All C(H,H,H) groups
2.a Ternary CH refined with riding coordinates:
 C16(H16), C18(H18), C21(H21)
2.b Secondary CH2 refined with riding coordinates:
 C15(H15A,H15B), C17(H17A,H17B), C19(H19A,H19B), C20(H20A,H20B), C22(H22A,
 H22B), C23(H23A,H23B)
2.c Aromatic/amide H refined with riding coordinates:
 N3(H3), C3(H3A), C4(H4), C8(H8), C9(H9), C11(H11), C12(H12)
2.d Idealised Me refined as rotating group:
 C13(H13A,H13B,H13C)
;
_shelx_shelxl_version_number 2016/6
_olex2_submission_special_instructions 'No special instructions were received'

loop_
_space_group_symop_operation_xyz
'x, y, z'
'-x, -y, z+1/2'
'-x+1/2, y+1/2, z+1/2'
'x+1/2, -y+1/2, z'

loop_
_atom_site_label
_atom_site_type_symbol
_atom_site_fract_x
_atom_site_fract_y
_atom_site_fract_z
_atom_site_U_iso_or_equiv
_atom_site_adp_type
_atom_site_occupancy
_atom_site_site_symmetry_order
_atom_site_calc_flag
_atom_site_refinement_flags_posn
S1 S 0.79097(5) 0.49341(7) 0.7162(2) 0.0642(4) Uani 1 1 d .
O1 O 0.67439(16) 0.23987(17) -0.3025(4) 0.0668(8) Uani 1 1 d .
N1 N 0.75543(15) 0.45409(19) 0.5125(6) 0.0540(9) Uani 1 1 d .
N2 N 0.73520(16) 0.56709(17) 0.7622(6) 0.0524(8) Uani 1 1 d .
N3 N 0.61972(18) 0.67605(17) 0.7589(6) 0.0581(9) Uani 1 1 d .
H3 H 0.647583 0.668424 0.863139 0.070 Uiso 1 1 calc R
C1 C 0.69508(18) 0.4977(2) 0.4719(6) 0.0420(8) Uani 1 1 d .
C2 C 0.64490(19) 0.4847(2) 0.3081(6) 0.0452(9) Uani 1 1 d .
C3 C 0.5878(2) 0.5384(2) 0.3076(7) 0.0539(10) Uani 1 1 d .
H3A H 0.553098 0.531689 0.205390 0.065 Uiso 1 1 calc R
C4 C 0.5772(2) 0.6033(2) 0.4492(7) 0.0589(11) Uani 1 1 d .
H4 H 0.537278 0.637711 0.433272 0.071 Uiso 1 1 calc R
C5 C 0.6236(2) 0.6172(2) 0.6083(6) 0.0476(9) Uani 1 1 d .
C6 C 0.6838(2) 0.5626(2) 0.6165(6) 0.0457(9) Uani 1 1 d .
C7 C 0.65343(18) 0.4191(2) 0.1537(6) 0.0425(9) Uani 1 1 d .
C8 C 0.69190(19) 0.3465(2) 0.1914(7) 0.0484(9) Uani 1 1 d .
H8 H 0.712889 0.338997 0.320012 0.058 Uiso 1 1 calc R
C9 C 0.7000(2) 0.2856(2) 0.0453(6) 0.0509(10) Uani 1 1 d .
H9 H 0.726338 0.238205 0.075561 0.061 Uiso 1 1 calc R
C10 C 0.6691(2) 0.2952(2) -0.1447(6) 0.0497(10) Uani 1 1 d .
C11 C 0.6291(2) 0.3657(2) -0.1860(7) 0.0521(10) Uani 1 1 d .
H11 H 0.606841 0.371892 -0.313331 0.063 Uiso 1 1 calc R
C12 C 0.62202(19) 0.4264(2) -0.0407(6) 0.0489(9) Uani 1 1 d .
H12 H 0.595646 0.473626 -0.072320 0.059 Uiso 1 1 calc R
C13 C 0.7141(3) 0.1674(3) -0.2695(9) 0.0787(14) Uani 1 1 d .
H13A H 0.716075 0.136011 -0.394559 0.118 Uiso 1 1 calc GR
H13B H 0.691128 0.135186 -0.164209 0.118 Uiso 1 1 calc GR
H13C H 0.762428 0.181313 -0.227081 0.118 Uiso 1 1 calc GR
C14 C 0.57465(18) 0.7500(2) 0.7663(6) 0.0435(8) Uani 1 1 d .
C15 C 0.5842(2) 0.8028(2) 0.5761(6) 0.0511(10) Uani 1 1 d .
H15A H 0.568153 0.772424 0.455945 0.061 Uiso 1 1 calc R
H15B H 0.635108 0.816009 0.558181 0.061 Uiso 1 1 calc R
C16 C 0.5406(2) 0.8821(2) 0.5965(7) 0.0574(11) Uani 1 1 d .
H16 H 0.546569 0.915437 0.471923 0.069 Uiso 1 1 calc R
C17 C 0.5669(2) 0.9307(2) 0.7807(7) 0.0600(11) Uani 1 1 d .
H17A H 0.617530 0.944870 0.763171 0.072 Uiso 1 1 calc R
H17B H 0.539338 0.981420 0.793285 0.072 Uiso 1 1 calc R
C18 C 0.5574(2) 0.8790(2) 0.9724(7) 0.0549(10) Uani 1 1 d .
H18 H 0.575173 0.909913 1.091661 0.066 Uiso 1 1 calc R
C19 C 0.6004(2) 0.7993(2) 0.9509(6) 0.0491(9) Uani 1 1 d .
H19A H 0.651447 0.812175 0.935122 0.059 Uiso 1 1 calc R
H19B H 0.594795 0.766453 1.074585 0.059 Uiso 1 1 calc R
C20 C 0.4945(2) 0.7300(2) 0.7972(7) 0.0558(10) Uani 1 1 d .
H20A H 0.476775 0.698071 0.681474 0.067 Uiso 1 1 calc R
H20B H 0.488365 0.697278 0.920818 0.067 Uiso 1 1 calc R
C21 C 0.4514(2) 0.8101(3) 0.8156(7) 0.0615(11) Uani 1 1 d .
H21 H 0.399902 0.796910 0.833033 0.074 Uiso 1 1 calc R
C22 C 0.4611(2) 0.8607(3) 0.6241(8) 0.0629(12) Uani 1 1 d .
H22A H 0.432728 0.910970 0.634259 0.076 Uiso 1 1 calc R
H22B H 0.444042 0.829844 0.505787 0.076 Uiso 1 1 calc R
C23 C 0.4779(2) 0.8585(3) 1.0029(8) 0.0667(12) Uani 1 1 d .
H23A H 0.450049 0.908871 1.017909 0.080 Uiso 1 1 calc R
H23B H 0.471771 0.825716 1.126472 0.080 Uiso 1 1 calc R

loop_
_atom_site_aniso_label
_atom_site_aniso_U_11
_atom_site_aniso_U_22
_atom_site_aniso_U_33
_atom_site_aniso_U_23
_atom_site_aniso_U_13
_atom_site_aniso_U_12
S1 0.0491(5) 0.0682(6) 0.0752(8) -0.0197(6) -0.0170(6) 0.0095(5)
O1 0.0838(19) 0.0661(16) 0.0507(17) -0.0202(16) -0.0075(15) 0.0053(15)
N1 0.0405(17) 0.0559(17) 0.066(2) -0.0113(18) -0.0063(16) 0.0021(14)
N2 0.0492(17) 0.0501(16) 0.058(2) -0.0087(17) -0.0100(17) 0.0003(14)
N3 0.072(2) 0.0509(16) 0.051(2) -0.0113(17) -0.0177(18) 0.0187(15)
C1 0.0369(17) 0.0427(18) 0.046(2) -0.0023(18) 0.0019(16) -0.0033(15)
C2 0.0447(19) 0.0451(18) 0.046(2) -0.0023(19) 0.0021(18) -0.0033(16)
C3 0.050(2) 0.057(2) 0.055(2) -0.010(2) -0.0103(19) 0.0053(17)
C4 0.057(2) 0.055(2) 0.065(3) -0.014(2) -0.012(2) 0.0162(19)
C5 0.051(2) 0.0435(19) 0.048(2) -0.0015(19) -0.0051(19) 0.0037(17)
C6 0.0438(19) 0.0420(18) 0.051(2) 0.0004(18) -0.0033(19) -0.0053(16)
C7 0.0401(18) 0.0427(18) 0.045(2) -0.0007(17) -0.0012(16) -0.0038(15)
C8 0.052(2) 0.050(2) 0.043(2) -0.0043(19) -0.0061(19) 0.0006(17)
C9 0.051(2) 0.049(2) 0.053(2) -0.0071(19) -0.0058(19) 0.0001(17)
C10 0.051(2) 0.053(2) 0.045(2) -0.0068(19) 0.0029(18) -0.0072(18)
C11 0.057(2) 0.057(2) 0.042(2) 0.002(2) -0.0043(19) -0.0045(18)
C12 0.049(2) 0.047(2) 0.050(2) 0.005(2) -0.0038(19) -0.0028(17)
C13 0.088(3) 0.077(3) 0.071(3) -0.034(3) -0.003(3) 0.022(3)
C14 0.0473(19) 0.0434(17) 0.040(2) -0.0057(17) -0.0006(17) 0.0020(15)
C15 0.048(2) 0.060(2) 0.045(2) -0.0034(19) 0.0019(18) 0.0027(18)
C16 0.063(3) 0.052(2) 0.057(3) 0.004(2) 0.000(2) 0.0093(19)
C17 0.063(2) 0.0455(19) 0.071(3) -0.004(2) 0.002(2) 0.0025(18)
C18 0.055(2) 0.052(2) 0.057(2) -0.020(2) -0.001(2) -0.0034(19)
C19 0.055(2) 0.049(2) 0.043(2) -0.0059(19) -0.0024(18) -0.0020(17)
C20 0.058(2) 0.058(2) 0.051(2) -0.012(2) 0.0048(19) -0.0119(18)
C21 0.040(2) 0.079(3) 0.066(3) -0.024(3) 0.008(2) -0.0018(19)
C22 0.054(2) 0.070(2) 0.065(3) -0.015(3) -0.007(2) 0.021(2)
C23 0.063(3) 0.075(3) 0.062(3) -0.027(2) 0.015(2) 0.001(2)

loop_
_atom_type_symbol
_atom_type_description
_atom_type_scat_dispersion_real
_atom_type_scat_dispersion_imag
_atom_type_scat_source
C C 0.0033 0.0016 'International Tables Vol C Tables 4.2.6.8 and 6.1.1.4'
H H 0.0000 0.0000 'International Tables Vol C Tables 4.2.6.8 and 6.1.1.4'
N N 0.0061 0.0033 'International Tables Vol C Tables 4.2.6.8 and 6.1.1.4'
O O 0.0106 0.0060 'International Tables Vol C Tables 4.2.6.8 and 6.1.1.4'
S S 0.1246 0.1234 'International Tables Vol C Tables 4.2.6.8 and 6.1.1.4'

loop_
_geom_angle_atom_site_label_1
_geom_angle_atom_site_label_2
_geom_angle_atom_site_label_3
_geom_angle
N2 S1 N1 100.76(17)
C10 O1 C13 118.1(3)
C1 N1 S1 106.9(3)
C6 N2 S1 106.3(3)
C5 N3 H3 115.6
C5 N3 C14 128.7(3)
C14 N3 H3 115.6
N1 C1 C2 127.3(3)
N1 C1 C6 112.2(3)
C6 C1 C2 120.5(3)
C1 C2 C7 123.2(3)
C3 C2 C1 114.1(3)
C3 C2 C7 122.8(3)
C2 C3 H3A 117.3
C2 C3 C4 125.4(4)
C4 C3 H3A 117.3
C3 C4 H4 118.9
C5 C4 C3 122.1(4)
C5 C4 H4 118.9
N3 C5 C6 116.6(3)
C4 C5 N3 128.8(3)
C4 C5 C6 114.6(3)
N2 C6 C1 113.8(3)
N2 C6 C5 123.0(3)
C5 C6 C1 123.2(3)
C8 C7 C2 122.9(3)
C8 C7 C12 116.2(3)
C12 C7 C2 120.9(3)
C7 C8 H8 118.7
C9 C8 C7 122.5(4)
C9 C8 H8 118.7
C8 C9 H9 120.1
C10 C9 C8 119.7(4)
C10 C9 H9 120.1
O1 C10 C9 125.0(3)
O1 C10 C11 115.6(3)
C9 C10 C11 119.3(4)
C10 C11 H11 119.7
C12 C11 C10 120.5(4)
C12 C11 H11 119.7
C7 C12 H12 119.2
C11 C12 C7 121.7(3)
C11 C12 H12 119.2
O1 C13 H13A 109.5
O1 C13 H13B 109.5
O1 C13 H13C 109.5
H13A C13 H13B 109.5
H13A C13 H13C 109.5
H13B C13 H13C 109.5
N3 C14 C15 111.7(3)
N3 C14 C19 106.2(3)
N3 C14 C20 112.5(3)
C15 C14 C19 108.2(3)
C15 C14 C20 109.9(3)
C19 C14 C20 108.1(3)
C14 C15 H15A 109.6
C14 C15 H15B 109.6
C14 C15 C16 110.1(3)
H15A C15 H15B 108.2
C16 C15 H15A 109.6
C16 C15 H15B 109.6
C15 C16 H16 109.4
C17 C16 C15 109.8(3)
C17 C16 H16 109.4
C17 C16 C22 109.6(4)
C22 C16 C15 109.2(3)
C22 C16 H16 109.4
C16 C17 H17A 109.8
C16 C17 H17B 109.8
H17A C17 H17B 108.3
C18 C17 C16 109.2(3)
C18 C17 H17A 109.8
C18 C17 H17B 109.8
C17 C18 H18 109.4
C17 C18 C19 109.5(3)
C17 C18 C23 109.9(4)
C19 C18 H18 109.4
C23 C18 H18 109.4
C23 C18 C19 109.3(3)
C14 C19 C18 110.8(3)
C14 C19 H19A 109.5
C14 C19 H19B 109.5
C18 C19 H19A 109.5
C18 C19 H19B 109.5
H19A C19 H19B 108.1
C14 C20 H20A 109.8
C14 C20 H20B 109.8
H20A C20 H20B 108.2
C21 C20 C14 109.6(3)
C21 C20 H20A 109.8
C21 C20 H20B 109.8
C20 C21 H21 109.3
C20 C21 C23 109.3(4)
C22 C21 C20 109.7(3)
C22 C21 H21 109.3
C22 C21 C23 110.0(3)
C23 C21 H21 109.3
C16 C22 H22A 109.7
C16 C22 H22B 109.7
C21 C22 C16 109.7(3)
C21 C22 H22A 109.7
C21 C22 H22B 109.7
H22A C22 H22B 108.2
C18 C23 C21 108.5(4)
C18 C23 H23A 110.0
C18 C23 H23B 110.0
C21 C23 H23A 110.0
C21 C23 H23B 110.0
H23A C23 H23B 108.4

loop_
_geom_bond_atom_site_label_1
_geom_bond_atom_site_label_2
_geom_bond_distance
S1 N1 1.610(3)
S1 N2 1.604(3)
O1 C10 1.367(4)
O1 C13 1.401(5)
N1 C1 1.346(4)
N2 C6 1.343(5)
N3 H3 0.8600
N3 C5 1.368(5)
N3 C14 1.459(4)
C1 C2 1.427(5)
C1 C6 1.426(5)
C2 C3 1.367(5)
C2 C7 1.471(5)
C3 H3A 0.9300
C3 C4 1.411(5)
C4 H4 0.9300
C4 C5 1.363(5)
C5 C6 1.422(5)
C7 C8 1.395(5)
C7 C12 1.396(5)
C8 H8 0.9300
C8 C9 1.379(5)
C9 H9 0.9300
C9 C10 1.369(6)
C10 C11 1.388(5)
C11 H11 0.9300
C11 C12 1.370(5)
C12 H12 0.9300
C13 H13A 0.9600
C13 H13B 0.9600
C13 H13C 0.9600
C14 C15 1.515(5)
C14 C19 1.519(5)
C14 C20 1.527(5)
C15 H15A 0.9700
C15 H15B 0.9700
C15 C16 1.523(5)
C16 H16 0.9800
C16 C17 1.513(6)
C16 C22 1.518(6)
C17 H17A 0.9700
C17 H17B 0.9700
C17 C18 1.512(6)
C18 H18 0.9800
C18 C19 1.522(5)
C18 C23 1.517(6)
C19 H19A 0.9700
C19 H19B 0.9700
C20 H20A 0.9700
C20 H20B 0.9700
C20 C21 1.527(5)
C21 H21 0.9800
C21 C22 1.503(6)
C21 C23 1.530(6)
C22 H22A 0.9700
C22 H22B 0.9700
C23 H23A 0.9700
C23 H23B 0.9700
